data_4513366
loop_
_publ_author_name
'Hu, Yu-Jing'
'Yang, Jin'
'Liu, Ying-Ying'
'Song, Shuyan'
'Ma, Jian-Fang'

_publ_section_title
;
 A Family of Capsule-Based Coordination Polymers Constructed from a New
 Tetrakis(1,2,4-triazol-ylmethyl)resorcin[4]arene Cavitand and Varied
 Dicarboxylates for Selective Metal-Ion Exchange and Luminescent
 Properties
;
_journal_issue 8
_journal_name_full 'Crystal Growth &amp; Design'
_journal_page_first 3822
_journal_paper_doi 10.1021/acs.cgd.5b00469
_journal_volume 15
_journal_year 2015
_chemical_formula_moiety 'C62 H66 Cd N14 O16'
_chemical_formula_sum 'C62 H66 Cd N14 O16'
_chemical_formula_weight 1375.69
_chemical_name_systematic
;
 ?
;
_space_group_IT_number 14
_symmetry_cell_setting monoclinic
_symmetry_space_group_name_Hall '-P 2ybc'
_symmetry_space_group_name_H-M 'P 1 21/c 1'
_atom_sites_solution_hydrogens geom
_atom_sites_solution_primary direct
_atom_sites_solution_secondary difmap
_audit_creation_method SHELXL-97
_cell_angle_alpha 90.00
_cell_angle_beta 112.582(4)
_cell_angle_gamma 90.00
_cell_formula_units_Z 4
_cell_length_a 21.6645(7)
_cell_length_b 16.7527(5)
_cell_length_c 19.1286(8)
_cell_measurement_reflns_used 6284
_cell_measurement_temperature 293(2)
_cell_measurement_theta_max 29.1471
_cell_measurement_theta_min 3.0389
_cell_volume 6410.2(4)
_computing_cell_refinement 'CrysAlisPro(1.171.35.21) (Agilent Tech., 2012)'
_computing_data_collection 'CrysAlisPro(1.171.35.21) (Agilent Tech., 2012)'
_computing_data_reduction 'CrysAlisPro(1.171.35.21) (Agilent Tech., 2012)'
_computing_structure_refinement 'SHELXL-97 (Sheldrick, 2008)'
_computing_structure_solution 'SHELXS-97 (Sheldrick, 2008)'
_diffrn_ambient_temperature 293(2)
_diffrn_detector_area_resol_mean 10.0
_diffrn_measured_fraction_theta_full 0.994
_diffrn_measured_fraction_theta_max 0.994
_diffrn_measurement_device_type 'Oxford Diffraction Gemini R Ultra'
_diffrn_measurement_method '\w scan'
_diffrn_radiation_monochromator graphite
_diffrn_radiation_source 'fine-focus sealed tube'
_diffrn_radiation_type MoK\a
_diffrn_radiation_wavelength 0.71073
_diffrn_reflns_av_R_equivalents 0.0372
_diffrn_reflns_av_sigmaI/netI 0.0536
_diffrn_reflns_limit_h_max 26
_diffrn_reflns_limit_h_min -20
_diffrn_reflns_limit_k_max 20
_diffrn_reflns_limit_k_min -19
_diffrn_reflns_limit_l_max 23
_diffrn_reflns_limit_l_min -22
_diffrn_reflns_number 24362
_diffrn_reflns_theta_full 25.00
_diffrn_reflns_theta_max 25.35
_diffrn_reflns_theta_min 3.06
_exptl_absorpt_coefficient_mu 0.420
_exptl_absorpt_correction_T_max 0.9513
_exptl_absorpt_correction_T_min 0.8915
_exptl_absorpt_correction_type multi-scan
_exptl_absorpt_process_details
;
CrysAlis (Oxford Diffraction, 2006) 
;
_exptl_crystal_colour colorless
_exptl_crystal_density_diffrn 1.425
_exptl_crystal_density_method 'not measured'
_exptl_crystal_description block
_exptl_crystal_F_000 2848
_exptl_crystal_size_max 0.28
_exptl_crystal_size_mid 0.26
_exptl_crystal_size_min 0.12
_refine_diff_density_max 0.821
_refine_diff_density_min -0.570
_refine_diff_density_rms 0.076
_refine_ls_extinction_method none
_refine_ls_goodness_of_fit_ref 1.040
_refine_ls_hydrogen_treatment mixed
_refine_ls_matrix_type full
_refine_ls_number_parameters 812
_refine_ls_number_reflns 11663
_refine_ls_number_restraints 3
_refine_ls_restrained_S_all 1.041
_refine_ls_R_factor_all 0.0834
_refine_ls_R_factor_gt 0.0558
_refine_ls_shift/su_max 0.002
_refine_ls_shift/su_mean 0.000
_refine_ls_structure_factor_coef Fsqd
_refine_ls_weighting_details 'calc w=1/[\s^2^(Fo^2^)+(0.0900P)^2^+3.7617P] where P=(Fo^2^+2Fc^2^)/3'
_refine_ls_weighting_scheme calc
_refine_ls_wR_factor_gt 0.1497
_refine_ls_wR_factor_ref 0.1695
_reflns_number_gt 8370
_reflns_number_total 11663
_reflns_threshold_expression >2\s(I)
_cod_data_source_file cg5b00469_si_002.cif
_cod_data_source_block Compound-2
_cod_depositor_comments 'Adding full bibliography for 4513365--4513370.cif.'
_cod_original_sg_symbol_H-M 'P 21/c'
_cod_database_code 4513366

loop_
_symmetry_equiv_pos_as_xyz
'x, y, z'
'-x, y+1/2, -z+1/2'
'-x, -y, -z'
'x, -y-1/2, z-1/2'

loop_
_atom_site_label
_atom_site_type_symbol
_atom_site_fract_x
_atom_site_fract_y
_atom_site_fract_z
_atom_site_U_iso_or_equiv
_atom_site_adp_type
_atom_site_occupancy
_atom_site_symmetry_multiplicity
_atom_site_calc_flag
_atom_site_refinement_flags
C1 C 0.3528(2) -0.0453(3) 0.9683(2) 0.0406(9) Uani 1 1 d .
C2 C 0.4094(2) -0.0153(3) 1.0262(2) 0.0459(10) Uani 1 1 d .
C3 C 0.4516(2) -0.0650(3) 1.0832(2) 0.0425(10) Uani 1 1 d .
C4 C 0.43471(19) -0.1447(3) 1.0812(2) 0.0416(10) Uani 1 1 d .
H4 H 0.4625 -0.1781 1.1190 0.050 Uiso 1 1 calc R
C5 C 0.37859(19) -0.1772(2) 1.0258(2) 0.0369(9) Uani 1 1 d .
C6 C 0.33705(18) -0.1250(3) 0.9702(2) 0.0376(9) Uani 1 1 d .
C7 C 0.19875(18) -0.2619(2) 1.0643(2) 0.0302(8) Uani 1 1 d .
C8 C 0.24378(19) -0.2587(2) 1.0281(2) 0.0340(8) Uani 1 1 d .
C9 C 0.31208(19) -0.2712(2) 1.0666(2) 0.0337(8) Uani 1 1 d .
C10 C 0.33446(18) -0.2856(2) 1.1442(2) 0.0333(8) Uani 1 1 d .
H10 H 0.3799 -0.2943 1.1711 0.040 Uiso 1 1 calc R
C11 C 0.29194(18) -0.2875(2) 1.1826(2) 0.0323(8) Uani 1 1 d .
C12 C 0.22458(18) -0.2749(2) 1.1416(2) 0.0315(8) Uani 1 1 d .
C13 C 0.2928(2) -0.1053(3) 1.3551(2) 0.0400(9) Uani 1 1 d .
C14 C 0.28037(19) -0.1780(2) 1.3171(2) 0.0367(9) Uani 1 1 d .
C15 C 0.33213(18) -0.2203(2) 1.3069(2) 0.0346(9) Uani 1 1 d .
C16 C 0.39518(19) -0.1853(3) 1.3329(2) 0.0384(9) Uani 1 1 d .
H16 H 0.4298 -0.2125 1.3259 0.046 Uiso 1 1 calc R
C17 C 0.4086(2) -0.1122(3) 1.3686(2) 0.0414(9) Uani 1 1 d .
C18 C 0.3565(2) -0.0731(3) 1.3796(2) 0.0431(10) Uani 1 1 d .
C19 C 0.4394(2) 0.1058(3) 1.2581(3) 0.0561(12) Uani 1 1 d .
C20 C 0.4467(2) 0.0569(3) 1.3197(3) 0.0543(12) Uani 1 1 d .
C21 C 0.4742(2) -0.0185(3) 1.3274(3) 0.0473(11) Uani 1 1 d .
C22 C 0.4950(2) -0.0444(3) 1.2705(3) 0.0471(11) Uani 1 1 d .
H22 H 0.5132 -0.0953 1.2747 0.056 Uiso 1 1 calc R
C23 C 0.4902(2) 0.0016(3) 1.2080(3) 0.0480(11) Uani 1 1 d .
C24 C 0.4605(2) 0.0770(3) 1.2027(3) 0.0548(12) Uani 1 1 d .
C25 C 0.22221(19) -0.1679(3) 0.9258(2) 0.0404(9) Uani 1 1 d .
H25A H 0.2212 -0.1309 0.9643 0.048 Uiso 1 1 calc R
H25B H 0.1834 -0.1574 0.8800 0.048 Uiso 1 1 calc R
C26 C 0.35897(19) -0.2643(2) 1.0251(2) 0.0386(9) Uani 1 1 d .
C27 C 0.4193(2) -0.3205(3) 1.0563(3) 0.0495(11) Uani 1 1 d .
H27A H 0.4040 -0.3745 1.0546 0.074 Uiso 1 1 calc R
H27B H 0.4459 -0.3062 1.1077 0.074 Uiso 1 1 calc R
H27C H 0.4457 -0.3159 1.0261 0.074 Uiso 1 1 calc R
C28 C 0.17482(19) -0.2080(3) 1.2170(2) 0.0403(9) Uani 1 1 d .
H28A H 0.1288 -0.2013 1.2118 0.048 Uiso 1 1 calc R
H28B H 0.1868 -0.1622 1.1938 0.048 Uiso 1 1 calc R
C29 C 0.31707(19) -0.3021(2) 1.2680(2) 0.0364(9) Uani 1 1 d .
C30 C 0.3760(2) -0.3594(3) 1.2970(2) 0.0472(10) Uani 1 1 d .
H30A H 0.3637 -0.4093 1.2707 0.071 Uiso 1 1 calc R
H30B H 0.3882 -0.3680 1.3503 0.071 Uiso 1 1 calc R
H30C H 0.4133 -0.3370 1.2884 0.071 Uiso 1 1 calc R
C31 C 0.3661(2) 0.0678(3) 1.3780(3) 0.0617(13) Uani 1 1 d .
H31A H 0.3499 0.1116 1.3994 0.074 Uiso 1 1 calc R
H31B H 0.3345 0.0600 1.3264 0.074 Uiso 1 1 calc R
C32 C 0.4768(2) -0.0716(3) 1.3927(2) 0.0490(11) Uani 1 1 d .
C33 C 0.5353(2) -0.1302(3) 1.4192(3) 0.0632(13) Uani 1 1 d .
H33A H 0.5335 -0.1615 1.4604 0.095 Uiso 1 1 calc R
H33B H 0.5767 -0.1011 1.4358 0.095 Uiso 1 1 calc R
H33C H 0.5326 -0.1647 1.3781 0.095 Uiso 1 1 calc R
C34 C 0.4057(3) 0.1172(3) 1.0720(3) 0.0665(14) Uani 1 1 d .
H34A H 0.3929 0.1685 1.0471 0.080 Uiso 1 1 calc R
H34B H 0.3669 0.0950 1.0786 0.080 Uiso 1 1 calc R
C35 C 0.5122(2) -0.0286(3) 1.1463(3) 0.0488(11) Uani 1 1 d .
C36 C 0.5714(2) -0.0864(3) 1.1752(3) 0.0565(12) Uani 1 1 d .
H36A H 0.5827 -0.1033 1.1336 0.085 Uiso 1 1 calc R
H36B H 0.5594 -0.1321 1.1976 0.085 Uiso 1 1 calc R
H36C H 0.6091 -0.0602 1.2124 0.085 Uiso 1 1 calc R
C37 C 0.3106(2) 0.0088(3) 0.9047(3) 0.0497(11) Uani 1 1 d .
H37A H 0.3356 0.0572 0.9056 0.060 Uiso 1 1 calc R
H37B H 0.3017 -0.0177 0.8567 0.060 Uiso 1 1 calc R
C38 C 0.12427(19) -0.2566(2) 1.0197(2) 0.0381(9) Uani 1 1 d .
H38A H 0.1129 -0.2879 0.9738 0.046 Uiso 1 1 calc R
H38B H 0.1012 -0.2797 1.0494 0.046 Uiso 1 1 calc R
C39 C 0.2380(2) -0.0655(3) 1.3728(2) 0.0488(11) Uani 1 1 d .
H39A H 0.2184 -0.1041 1.3961 0.059 Uiso 1 1 calc R
H39B H 0.2572 -0.0229 1.4091 0.059 Uiso 1 1 calc R
C40 C 0.4125(3) 0.1896(3) 1.2519(4) 0.0799(17) Uani 1 1 d .
H40A H 0.4138 0.2064 1.3010 0.096 Uiso 1 1 calc R
H40B H 0.4410 0.2252 1.2377 0.096 Uiso 1 1 calc R
C41 C 0.1829(3) 0.0766(4) 0.9557(3) 0.0701(15) Uani 1 1 d .
H41 H 0.1664 0.1010 0.9886 0.084 Uiso 1 1 calc R
C42 C 0.1857(2) 0.0195(3) 0.8610(3) 0.0472(10) Uani 1 1 d .
H42 H 0.1740 -0.0047 0.8139 0.057 Uiso 1 1 calc R
C43 C 0.0828(2) -0.0553(3) 1.0136(3) 0.0544(12) Uani 1 1 d .
H43 H 0.0829 -0.0055 1.0353 0.065 Uiso 1 1 calc R
C44 C 0.0630(2) -0.1454(3) 0.9329(2) 0.0443(10) Uani 1 1 d .
H44 H 0.0474 -0.1743 0.8879 0.053 Uiso 1 1 calc R
C45 C 0.1363(3) 0.0355(3) 1.2064(3) 0.0713(15) Uani 1 1 d .
H45 H 0.1284 0.0700 1.1658 0.086 Uiso 1 1 calc R
C46 C 0.1205(2) -0.0477(3) 1.2787(3) 0.0531(11) Uani 1 1 d .
H46 H 0.1005 -0.0836 1.3006 0.064 Uiso 1 1 calc R
C47 C 0.2579(7) 0.2448(8) 1.1095(6) 0.168(5) Uani 1 1 d .
H47 H 0.2309 0.2776 1.0705 0.201 Uiso 1 1 calc R
C48 C 0.2915(4) 0.1492(5) 1.1819(5) 0.119(3) Uani 1 1 d .
H48 H 0.2936 0.1008 1.2065 0.143 Uiso 1 1 calc R
C49 C 0.0262(3) -0.0447(3) 0.7053(4) 0.0623(14) Uani 1 1 d .
C50 C 0.0068(2) -0.1022(3) 0.6381(3) 0.0499(11) Uani 1 1 d .
C51 C -0.0114(3) -0.0762(3) 0.5649(3) 0.0695(15) Uani 1 1 d .
H51 H -0.0097 -0.0220 0.5552 0.083 Uiso 1 1 calc R
C52 C -0.0320(3) -0.1292(3) 0.5058(3) 0.0723(15) Uani 1 1 d .
H52 H -0.0439 -0.1107 0.4565 0.087 Uiso 1 1 calc R
C53 C -0.0352(3) -0.2099(3) 0.5189(3) 0.0608(13) Uani 1 1 d .
H53 H -0.0502 -0.2457 0.4787 0.073 Uiso 1 1 calc R
C54 C -0.0157(2) -0.2369(3) 0.5934(3) 0.0445(10) Uani 1 1 d .
C55 C 0.0053(2) -0.1829(2) 0.6517(3) 0.0441(10) Uani 1 1 d .
H55 H 0.0188 -0.2010 0.7013 0.053 Uiso 1 1 calc R
C56 C -0.0190(2) -0.3241(3) 0.6100(3) 0.0475(10) Uani 1 1 d .
C57 C 0.1684(5) -0.4720(5) 1.0254(4) 0.126(3) Uani 1 1 d .
H57A H 0.1874 -0.4820 0.9884 0.190 Uiso 1 1 calc R
H57B H 0.1584 -0.4162 1.0256 0.190 Uiso 1 1 calc R
H57C H 0.1280 -0.5024 1.0131 0.190 Uiso 1 1 calc R
C58 C 0.2813(7) -0.5137(7) 1.1042(7) 0.180(5) Uani 1 1 d .
H58A H 0.2816 -0.5171 1.0542 0.270 Uiso 1 1 calc R
H58B H 0.2950 -0.5640 1.1296 0.270 Uiso 1 1 calc R
H58C H 0.3116 -0.4727 1.1322 0.270 Uiso 1 1 calc R
C59 C 0.2020(6) -0.4890(7) 1.1586(6) 0.158(5) Uani 1 1 d .
H59 H 0.1597 -0.4704 1.1523 0.190 Uiso 1 1 calc R
N1 N 0.24764(17) 0.0300(2) 0.91002(19) 0.0438(8) Uani 1 1 d .
N2 N 0.2468(2) 0.0677(3) 0.9720(2) 0.0702(12) Uani 1 1 d .
N3 N 0.14294(18) 0.0481(2) 0.8882(2) 0.0530(9) Uani 1 1 d .
N4 N 0.10101(16) -0.17502(19) 0.99957(18) 0.0387(8) Uani 1 1 d .
N5 N 0.1142(2) -0.1174(2) 1.0530(2) 0.0534(10) Uani 1 1 d .
N6 N 0.05039(18) -0.0697(2) 0.9388(2) 0.0475(9) Uani 1 1 d .
N7 N 0.18495(17) -0.0321(2) 1.3052(2) 0.0454(9) Uani 1 1 d .
N8 N 0.1965(2) 0.0223(3) 1.2595(3) 0.0779(14) Uani 1 1 d .
N9 N 0.0883(2) -0.0062(2) 1.2176(2) 0.0569(10) Uani 1 1 d .
N10 N 0.3435(3) 0.1963(3) 1.1960(3) 0.0847(15) Uani 1 1 d .
N11 N 0.3225(7) 0.2599(6) 1.1515(6) 0.208(5) Uani 1 1 d .
N12 N 0.2368(4) 0.1770(7) 1.1302(5) 0.150(3) Uani 1 1 d .
N13 N 0.2153(4) -0.4950(4) 1.0990(3) 0.0969(17) Uani 1 1 d .
O1 O 0.04180(19) -0.0737(2) 0.7693(2) 0.0707(10) Uani 1 1 d .
O2 O 0.0225(3) 0.0281(2) 0.6922(3) 0.1032(16) Uani 1 1 d .
O1W O -0.0285(2) 0.1822(3) 0.6642(2) 0.0894(13) Uani 1 1 d .
O3 O -0.00284(17) -0.34396(17) 0.67789(18) 0.0568(8) Uani 1 1 d .
O4 O -0.03797(17) -0.37363(19) 0.55740(19) 0.0597(8) Uani 1 1 d .
O5 O 0.28097(13) -0.15369(17) 0.91124(14) 0.0422(7) Uani 1 1 d .
O6 O 0.21784(13) -0.24623(16) 0.95000(14) 0.0395(6) Uani 1 1 d .
O7 O 0.17976(13) -0.27770(16) 1.17813(14) 0.0382(6) Uani 1 1 d .
O8 O 0.21678(12) -0.20983(17) 1.29571(14) 0.0398(6) Uani 1 1 d .
O9 O 0.36837(16) -0.0019(2) 1.41996(18) 0.0554(8) Uani 1 1 d .
O10 O 0.42933(17) 0.0891(2) 1.3767(2) 0.0662(10) Uani 1 1 d .
O11 O 0.45733(17) 0.12881(19) 1.1440(2) 0.0649(9) Uani 1 1 d .
O12 O 0.42506(16) 0.0652(2) 1.02476(19) 0.0587(8) Uani 1 1 d .
O13 O 0.2401(5) -0.5057(6) 1.2233(4) 0.189(4) Uani 1 1 d .
Cd1 Cd 0.027945(15) 0.023005(17) 0.843376(17) 0.04335(13) Uani 1 1 d .
N14 N 0.1879(9) 0.2569(11) 1.3134(11) 0.285(7) Uiso 1 1 d .
O14 O 0.3083(10) 0.2629(11) 1.3845(11) 0.368(9) Uiso 1 1 d .
C61 C 0.1503(10) 0.2891(15) 1.2453(12) 0.397(16) Uiso 1 1 d D
H61A H 0.1778 0.3229 1.2286 0.596 Uiso 1 1 calc R
H61B H 0.1148 0.3201 1.2499 0.596 Uiso 1 1 calc R
H61C H 0.1317 0.2472 1.2090 0.596 Uiso 1 1 calc R
C60 C 0.1876(9) 0.2110(13) 1.3652(11) 0.346(13) Uiso 1 1 d D
H60A H 0.2316 0.2087 1.4042 0.519 Uiso 1 1 calc R
H60B H 0.1742 0.1585 1.3449 0.519 Uiso 1 1 calc R
H60C H 0.1567 0.2307 1.3861 0.519 Uiso 1 1 calc R
C62 C 0.2702(8) 0.2805(11) 1.3262(12) 0.266(9) Uiso 1 1 d D
H62 H 0.2817 0.3049 1.2893 0.320 Uiso 1 1 calc R
O2W O 0.1111(8) 0.1511(9) 1.0923(9) 0.173(5) Uiso 0.50 1 d P
O3W O 0.2983(11) -0.0538(14) 1.1549(12) 0.248(9) Uiso 0.50 1 d P

loop_
_atom_site_aniso_label
_atom_site_aniso_U_11
_atom_site_aniso_U_22
_atom_site_aniso_U_33
_atom_site_aniso_U_23
_atom_site_aniso_U_13
_atom_site_aniso_U_12
C1 0.033(2) 0.058(3) 0.037(2) 0.0076(19) 0.0193(18) -0.0045(19)
C2 0.040(2) 0.055(3) 0.046(2) 0.007(2) 0.020(2) -0.009(2)
C3 0.030(2) 0.054(3) 0.044(2) 0.005(2) 0.0156(18) -0.0038(19)
C4 0.030(2) 0.061(3) 0.035(2) 0.0045(19) 0.0134(17) -0.0010(19)
C5 0.034(2) 0.049(2) 0.032(2) -0.0001(18) 0.0186(17) 0.0000(18)
C6 0.027(2) 0.063(3) 0.0252(19) -0.0022(18) 0.0120(16) -0.0024(18)
C7 0.0278(19) 0.0271(17) 0.0307(19) -0.0013(15) 0.0057(15) -0.0017(15)
C8 0.033(2) 0.035(2) 0.030(2) -0.0022(16) 0.0072(16) -0.0054(16)
C9 0.033(2) 0.036(2) 0.030(2) -0.0048(16) 0.0113(16) -0.0010(16)
C10 0.0261(19) 0.038(2) 0.033(2) 0.0020(16) 0.0077(16) 0.0057(16)
C11 0.032(2) 0.0346(19) 0.0277(19) 0.0019(15) 0.0087(16) 0.0018(16)
C12 0.033(2) 0.0306(18) 0.0311(19) 0.0010(15) 0.0118(16) -0.0032(16)
C13 0.038(2) 0.056(2) 0.0242(19) 0.0003(18) 0.0095(16) 0.0062(19)
C14 0.033(2) 0.050(2) 0.0233(18) 0.0051(17) 0.0058(16) 0.0045(18)
C15 0.031(2) 0.050(2) 0.0219(18) 0.0072(16) 0.0090(15) 0.0100(17)
C16 0.031(2) 0.055(2) 0.029(2) 0.0022(18) 0.0121(16) 0.0090(18)
C17 0.034(2) 0.057(3) 0.029(2) -0.0049(18) 0.0074(17) 0.0027(19)
C18 0.039(2) 0.055(3) 0.032(2) -0.0076(19) 0.0096(17) 0.003(2)
C19 0.045(3) 0.042(2) 0.075(3) -0.017(2) 0.016(2) -0.011(2)
C20 0.045(3) 0.055(3) 0.060(3) -0.020(2) 0.016(2) -0.017(2)
C21 0.029(2) 0.057(3) 0.049(3) -0.017(2) 0.0072(19) -0.011(2)
C22 0.031(2) 0.050(2) 0.053(3) -0.005(2) 0.0080(19) -0.0071(19)
C23 0.029(2) 0.053(3) 0.051(3) -0.006(2) 0.0028(19) -0.0143(19)
C24 0.039(3) 0.046(3) 0.065(3) 0.000(2) 0.004(2) -0.020(2)
C25 0.033(2) 0.056(3) 0.028(2) 0.0028(18) 0.0066(16) -0.0009(19)
C26 0.034(2) 0.047(2) 0.036(2) -0.0026(18) 0.0151(17) 0.0032(18)
C27 0.044(3) 0.056(3) 0.055(3) -0.005(2) 0.027(2) 0.009(2)
C28 0.028(2) 0.058(3) 0.032(2) 0.0012(18) 0.0077(16) 0.0087(18)
C29 0.035(2) 0.042(2) 0.030(2) 0.0080(17) 0.0104(16) 0.0093(17)
C30 0.049(3) 0.053(3) 0.040(2) 0.015(2) 0.017(2) 0.014(2)
C31 0.047(3) 0.064(3) 0.072(3) -0.022(3) 0.022(2) -0.003(2)
C32 0.033(2) 0.068(3) 0.041(2) -0.013(2) 0.0087(18) -0.004(2)
C33 0.036(3) 0.092(4) 0.051(3) -0.001(3) 0.006(2) 0.002(3)
C34 0.051(3) 0.050(3) 0.082(4) 0.004(3) 0.007(3) -0.004(2)
C35 0.030(2) 0.059(3) 0.052(3) 0.002(2) 0.0103(19) -0.008(2)
C36 0.031(2) 0.074(3) 0.061(3) -0.003(2) 0.013(2) -0.009(2)
C37 0.042(3) 0.065(3) 0.045(3) 0.017(2) 0.019(2) -0.001(2)
C38 0.034(2) 0.035(2) 0.040(2) 0.0023(17) 0.0074(17) -0.0023(17)
C39 0.040(2) 0.068(3) 0.035(2) -0.005(2) 0.0108(18) 0.016(2)
C40 0.085(4) 0.049(3) 0.095(4) -0.009(3) 0.023(4) -0.014(3)
C41 0.045(3) 0.099(4) 0.061(3) -0.025(3) 0.015(2) 0.000(3)
C42 0.042(3) 0.054(3) 0.040(2) 0.000(2) 0.010(2) -0.003(2)
C43 0.065(3) 0.045(2) 0.050(3) 0.002(2) 0.018(2) 0.013(2)
C44 0.040(2) 0.052(3) 0.033(2) 0.0053(19) 0.0043(18) -0.001(2)
C45 0.058(3) 0.062(3) 0.082(4) 0.026(3) 0.013(3) 0.004(3)
C46 0.035(2) 0.059(3) 0.066(3) 0.003(2) 0.019(2) 0.005(2)
C47 0.167(12) 0.154(10) 0.118(8) 0.026(7) -0.016(7) 0.073(9)
C48 0.073(5) 0.125(7) 0.138(7) 0.038(6) 0.018(5) 0.005(5)
C49 0.051(3) 0.045(3) 0.092(4) -0.013(3) 0.030(3) -0.001(2)
C50 0.043(3) 0.045(2) 0.063(3) 0.006(2) 0.022(2) 0.006(2)
C51 0.085(4) 0.051(3) 0.078(4) 0.023(3) 0.037(3) 0.009(3)
C52 0.098(4) 0.067(3) 0.056(3) 0.018(3) 0.035(3) 0.013(3)
C53 0.065(3) 0.065(3) 0.053(3) -0.001(2) 0.023(3) 0.004(3)
C54 0.036(2) 0.045(2) 0.054(3) 0.005(2) 0.019(2) 0.0020(19)
C55 0.041(2) 0.040(2) 0.052(3) 0.007(2) 0.018(2) 0.0040(19)
C56 0.038(2) 0.048(3) 0.056(3) -0.001(2) 0.018(2) -0.002(2)
C57 0.154(8) 0.128(7) 0.080(5) 0.002(4) 0.025(5) -0.014(6)
C58 0.194(14) 0.199(12) 0.133(9) -0.027(8) 0.047(9) 0.041(10)
C59 0.170(10) 0.224(12) 0.084(6) -0.018(7) 0.053(7) -0.089(8)
N1 0.039(2) 0.052(2) 0.0374(19) 0.0061(16) 0.0116(16) -0.0011(16)
N2 0.043(2) 0.100(3) 0.060(3) -0.025(2) 0.011(2) -0.002(2)
N3 0.039(2) 0.064(2) 0.051(2) -0.0031(19) 0.0106(18) 0.0011(18)
N4 0.0334(18) 0.0434(19) 0.0338(18) 0.0019(15) 0.0068(14) 0.0014(15)
N5 0.063(3) 0.050(2) 0.044(2) 0.0000(18) 0.0166(19) 0.0115(19)
N6 0.047(2) 0.045(2) 0.045(2) 0.0083(16) 0.0114(17) 0.0084(17)
N7 0.036(2) 0.051(2) 0.047(2) -0.0011(17) 0.0133(16) 0.0073(16)
N8 0.059(3) 0.081(3) 0.082(3) 0.019(3) 0.015(3) -0.003(2)
N9 0.043(2) 0.050(2) 0.066(3) -0.001(2) 0.007(2) 0.0082(19)
N10 0.102(4) 0.056(3) 0.091(4) 0.008(3) 0.032(3) 0.018(3)
N11 0.255(14) 0.125(7) 0.173(9) 0.044(6) 0.004(9) 0.041(8)
N12 0.122(7) 0.183(9) 0.119(6) -0.004(6) 0.019(5) 0.043(7)
N13 0.110(5) 0.108(4) 0.070(4) -0.008(3) 0.031(4) -0.016(4)
O1 0.083(3) 0.060(2) 0.068(2) -0.0161(19) 0.027(2) 0.0005(19)
O2 0.120(4) 0.041(2) 0.136(4) -0.009(2) 0.034(3) 0.001(2)
O1W 0.110(4) 0.074(3) 0.075(3) 0.028(2) 0.026(2) 0.019(2)
O3 0.066(2) 0.0393(16) 0.054(2) 0.0019(14) 0.0103(16) -0.0100(15)
O4 0.062(2) 0.0532(19) 0.066(2) -0.0137(17) 0.0275(18) -0.0093(16)
O5 0.0359(15) 0.0639(18) 0.0270(14) -0.0007(12) 0.0122(12) -0.0059(13)
O6 0.0367(15) 0.0501(16) 0.0264(14) -0.0005(12) 0.0064(11) -0.0054(13)
O7 0.0315(15) 0.0475(16) 0.0374(15) 0.0024(12) 0.0152(12) -0.0015(12)
O8 0.0289(14) 0.0594(17) 0.0294(14) 0.0037(12) 0.0092(11) 0.0050(13)
O9 0.052(2) 0.063(2) 0.0486(18) -0.0191(16) 0.0161(15) -0.0023(16)
O10 0.059(2) 0.065(2) 0.073(2) -0.0298(18) 0.0237(18) -0.0157(17)
O11 0.054(2) 0.0492(19) 0.075(2) 0.0025(17) 0.0056(17) -0.0185(16)
O12 0.052(2) 0.057(2) 0.063(2) 0.0120(17) 0.0186(16) -0.0157(16)
O13 0.207(8) 0.281(10) 0.060(4) -0.002(4) 0.030(4) -0.059(6)
Cd1 0.0376(2) 0.03784(19) 0.0457(2) 0.00510(13) 0.00618(14) 0.00795(13)

loop_
_atom_type_symbol
_atom_type_description
_atom_type_scat_dispersion_real
_atom_type_scat_dispersion_imag
_atom_type_scat_source
C C 0.0033 0.0016 'International Tables Vol C Tables 4.2.6.8 and 6.1.1.4'
H H 0.0000 0.0000 'International Tables Vol C Tables 4.2.6.8 and 6.1.1.4'
N N 0.0061 0.0033 'International Tables Vol C Tables 4.2.6.8 and 6.1.1.4'
O O 0.0106 0.0060 'International Tables Vol C Tables 4.2.6.8 and 6.1.1.4'
Cd Cd -0.8075 1.2024 'International Tables Vol C Tables 4.2.6.8 and 6.1.1.4'

loop_
_geom_angle_atom_site_label_1
_geom_angle_atom_site_label_2
_geom_angle_atom_site_label_3
_geom_angle
_geom_angle_site_symmetry_1
_geom_angle_site_symmetry_3
C6 C1 C2 118.5(4) . .
C6 C1 C37 121.5(4) . .
C2 C1 C37 120.0(4) . .
O12 C2 C1 118.6(4) . .
O12 C2 C3 120.1(4) . .
C1 C2 C3 121.2(4) . .
C4 C3 C2 117.9(4) . .
C4 C3 C35 123.1(4) . .
C2 C3 C35 118.9(4) . .
C3 C4 C5 123.3(4) . .
C3 C4 H4 118.4 . .
C5 C4 H4 118.4 . .
C4 C5 C6 117.1(4) . .
C4 C5 C26 123.1(4) . .
C6 C5 C26 119.8(4) . .
C1 C6 O5 117.4(3) . .
C1 C6 C5 121.9(4) . .
O5 C6 C5 120.4(4) . .
C12 C7 C8 117.6(3) . .
C12 C7 C38 121.3(3) . .
C8 C7 C38 121.0(3) . .
C9 C8 O6 119.9(3) . .
C9 C8 C7 122.3(3) . .
O6 C8 C7 117.8(3) . .
C8 C9 C10 117.0(3) . .
C8 C9 C26 120.1(3) . .
C10 C9 C26 122.8(3) . .
C11 C10 C9 122.7(3) . .
C11 C10 H10 118.7 . .
C9 C10 H10 118.7 . .
C12 C11 C10 117.9(3) . .
C12 C11 C29 119.7(3) . .
C10 C11 C29 122.4(3) . .
C11 C12 C7 122.4(3) . .
C11 C12 O7 119.8(3) . .
C7 C12 O7 117.8(3) . .
C18 C13 C14 119.0(4) . .
C18 C13 C39 121.3(4) . .
C14 C13 C39 119.6(4) . .
O8 C14 C13 117.5(3) . .
O8 C14 C15 121.6(4) . .
C13 C14 C15 120.7(4) . .
C16 C15 C14 117.8(4) . .
C16 C15 C29 123.1(3) . .
C14 C15 C29 119.1(3) . .
C17 C16 C15 122.8(4) . .
C17 C16 H16 118.6 . .
C15 C16 H16 118.6 . .
C16 C17 C18 117.8(4) . .
C16 C17 C32 122.7(4) . .
C18 C17 C32 119.4(4) . .
C13 C18 C17 121.8(4) . .
C13 C18 O9 118.0(4) . .
C17 C18 O9 120.2(4) . .
C24 C19 C20 118.5(4) . .
C24 C19 C40 119.5(5) . .
C20 C19 C40 121.9(5) . .
C21 C20 O10 120.5(5) . .
C21 C20 C19 122.1(4) . .
O10 C20 C19 117.3(4) . .
C20 C21 C22 117.2(4) . .
C20 C21 C32 120.1(4) . .
C22 C21 C32 122.6(4) . .
C23 C22 C21 123.8(4) . .
C23 C22 H22 118.1 . .
C21 C22 H22 118.1 . .
C22 C23 C24 116.2(4) . .
C22 C23 C35 122.8(4) . .
C24 C23 C35 120.9(4) . .
C19 C24 O11 117.8(4) . .
C19 C24 C23 122.1(4) . .
O11 C24 C23 119.8(5) . .
O6 C25 O5 113.5(3) . .
O6 C25 H25A 108.9 . .
O5 C25 H25A 108.9 . .
O6 C25 H25B 108.9 . .
O5 C25 H25B 108.9 . .
H25A C25 H25B 107.7 . .
C9 C26 C5 108.1(3) . .
C9 C26 C27 113.1(3) . .
C5 C26 C27 113.1(3) . .
C26 C27 H27A 109.5 . .
C26 C27 H27B 109.5 . .
H27A C27 H27B 109.5 . .
C26 C27 H27C 109.5 . .
H27A C27 H27C 109.5 . .
H27B C27 H27C 109.5 . .
O7 C28 O8 113.1(3) . .
O7 C28 H28A 109.0 . .
O8 C28 H28A 109.0 . .
O7 C28 H28B 109.0 . .
O8 C28 H28B 109.0 . .
H28A C28 H28B 107.8 . .
C30 C29 C11 113.2(3) . .
C30 C29 C15 113.2(3) . .
C11 C29 C15 107.3(3) . .
C29 C30 H30A 109.5 . .
C29 C30 H30B 109.5 . .
H30A C30 H30B 109.5 . .
C29 C30 H30C 109.5 . .
H30A C30 H30C 109.5 . .
H30B C30 H30C 109.5 . .
O9 C31 O10 113.2(4) . .
O9 C31 H31A 108.9 . .
O10 C31 H31A 108.9 . .
O9 C31 H31B 108.9 . .
O10 C31 H31B 108.9 . .
H31A C31 H31B 107.7 . .
C21 C32 C33 114.4(4) . .
C21 C32 C17 106.7(3) . .
C33 C32 C17 113.4(4) . .
C32 C33 H33A 109.5 . .
C32 C33 H33B 109.5 . .
H33A C33 H33B 109.5 . .
C32 C33 H33C 109.5 . .
H33A C33 H33C 109.5 . .
H33B C33 H33C 109.5 . .
O11 C34 O12 112.7(4) . .
O11 C34 H34A 109.1 . .
O12 C34 H34A 109.1 . .
O11 C34 H34B 109.1 . .
O12 C34 H34B 109.1 . .
H34A C34 H34B 107.8 . .
C23 C35 C3 108.4(3) . .
C23 C35 C36 113.6(4) . .
C3 C35 C36 112.2(4) . .
C35 C36 H36A 109.5 . .
C35 C36 H36B 109.5 . .
H36A C36 H36B 109.5 . .
C35 C36 H36C 109.5 . .
H36A C36 H36C 109.5 . .
H36B C36 H36C 109.5 . .
N1 C37 C1 112.6(3) . .
N1 C37 H37A 109.1 . .
C1 C37 H37A 109.1 . .
N1 C37 H37B 109.1 . .
C1 C37 H37B 109.1 . .
H37A C37 H37B 107.8 . .
N4 C38 C7 113.0(3) . .
N4 C38 H38A 109.0 . .
C7 C38 H38A 109.0 . .
N4 C38 H38B 109.0 . .
C7 C38 H38B 109.0 . .
H38A C38 H38B 107.8 . .
N7 C39 C13 112.8(3) . .
N7 C39 H39A 109.0 . .
C13 C39 H39A 109.0 . .
N7 C39 H39B 109.0 . .
C13 C39 H39B 109.0 . .
H39A C39 H39B 107.8 . .
N10 C40 C19 112.6(4) . .
N10 C40 H40A 109.1 . .
C19 C40 H40A 109.1 . .
N10 C40 H40B 109.1 . .
C19 C40 H40B 109.1 . .
H40A C40 H40B 107.8 . .
N2 C41 N3 115.2(5) . .
N2 C41 H41 122.4 . .
N3 C41 H41 122.4 . .
N3 C42 N1 110.4(4) . .
N3 C42 H42 124.8 . .
N1 C42 H42 124.8 . .
N5 C43 N6 114.2(4) . .
N5 C43 H43 122.9 . .
N6 C43 H43 122.9 . .
N6 C44 N4 110.6(4) . .
N6 C44 H44 124.7 . .
N4 C44 H44 124.7 . .
N8 C45 N9 112.6(5) . .
N8 C45 H45 123.7 . .
N9 C45 H45 123.7 . .
N9 C46 N7 111.2(4) . .
N9 C46 H46 124.4 . .
N7 C46 H46 124.4 . .
N12 C47 N11 112.2(9) . .
N12 C47 H47 123.9 . .
N11 C47 H47 123.9 . .
N12 C48 N10 113.5(9) . .
N12 C48 H48 123.3 . .
N10 C48 H48 123.3 . .
O1 C49 O2 123.9(5) . .
O1 C49 C50 117.8(4) . .
O2 C49 C50 118.2(6) . .
C51 C50 C55 119.0(5) . .
C51 C50 C49 122.4(5) . .
C55 C50 C49 118.5(4) . .
C52 C51 C50 120.8(5) . .
C52 C51 H51 119.6 . .
C50 C51 H51 119.6 . .
C51 C52 C53 120.5(5) . .
C51 C52 H52 119.7 . .
C53 C52 H52 119.7 . .
C52 C53 C54 119.0(5) . .
C52 C53 H53 120.5 . .
C54 C53 H53 120.5 . .
C55 C54 C53 119.4(4) . .
C55 C54 C56 119.9(4) . .
C53 C54 C56 120.7(4) . .
C54 C55 C50 121.3(4) . .
C54 C55 H55 119.4 . .
C50 C55 H55 119.4 . .
O4 C56 O3 122.3(4) . .
O4 C56 C54 120.3(4) . .
O3 C56 C54 117.4(4) . .
O4 C56 Cd1 66.3(2) . 2_546
O3 C56 Cd1 56.1(2) . 2_546
C54 C56 Cd1 172.5(3) . 2_546
N13 C57 H57A 109.5 . .
N13 C57 H57B 109.5 . .
H57A C57 H57B 109.5 . .
N13 C57 H57C 109.5 . .
H57A C57 H57C 109.5 . .
H57B C57 H57C 109.5 . .
N13 C58 H58A 109.5 . .
N13 C58 H58B 109.5 . .
H58A C58 H58B 109.5 . .
N13 C58 H58C 109.5 . .
H58A C58 H58C 109.5 . .
H58B C58 H58C 109.5 . .
O13 C59 N13 125.7(13) . .
O13 C59 H59 117.1 . .
N13 C59 H59 117.1 . .
C42 N1 N2 109.4(4) . .
C42 N1 C37 130.1(4) . .
N2 N1 C37 120.4(4) . .
C41 N2 N1 102.4(4) . .
C42 N3 C41 102.6(4) . .
C42 N3 Cd1 127.1(3) . .
C41 N3 Cd1 128.5(3) . .
C44 N4 N5 109.5(3) . .
C44 N4 C38 129.2(3) . .
N5 N4 C38 121.2(3) . .
C43 N5 N4 102.7(4) . .
C44 N6 C43 102.9(3) . .
C44 N6 Cd1 124.8(3) . .
C43 N6 Cd1 125.8(3) . .
C46 N7 N8 108.5(4) . .
C46 N7 C39 128.2(4) . .
N8 N7 C39 123.3(4) . .
C45 N8 N7 103.7(4) . .
C46 N9 C45 103.9(4) . .
C46 N9 Cd1 118.8(3) . 3_557
C45 N9 Cd1 137.2(3) . 3_557
C48 N10 N11 107.0(8) . .
C48 N10 C40 130.8(6) . .
N11 N10 C40 122.0(8) . .
N10 N11 C47 104.8(10) . .
C48 N12 C47 102.3(10) . .
C59 N13 C58 121.1(9) . .
C59 N13 C57 122.3(9) . .
C58 N13 C57 116.0(8) . .
C49 O1 Cd1 106.8(3) . .
C56 O3 Cd1 97.0(3) . 2_546
C56 O4 Cd1 86.7(3) . 2_546
C6 O5 C25 117.9(3) . .
C8 O6 C25 116.3(3) . .
C12 O7 C28 116.4(3) . .
C14 O8 C28 117.5(3) . .
C18 O9 C31 115.9(4) . .
C20 O10 C31 117.9(3) . .
C24 O11 C34 118.2(4) . .
C2 O12 C34 116.4(3) . .
O1 Cd1 O3 131.99(14) . 2_556
O1 Cd1 N6 88.57(15) . .
O3 Cd1 N6 139.43(13) 2_556 .
O1 Cd1 N3 88.81(14) . .
O3 Cd1 N3 92.13(13) 2_556 .
N6 Cd1 N3 87.68(13) . .
O1 Cd1 N9 88.73(14) . 3_557
O3 Cd1 N9 83.82(13) 2_556 3_557
N6 Cd1 N9 99.95(14) . 3_557
N3 Cd1 N9 171.93(14) . 3_557
O1 Cd1 O4 167.98(13) . 2_556
O3 Cd1 O4 53.90(11) 2_556 2_556
N6 Cd1 O4 86.27(12) . 2_556
N3 Cd1 O4 80.14(12) . 2_556
N9 Cd1 O4 102.85(13) 3_557 2_556
O1 Cd1 C56 157.14(15) . 2_556
O3 Cd1 C56 26.96(12) 2_556 2_556
N6 Cd1 C56 113.05(14) . 2_556
N3 Cd1 C56 84.92(13) . 2_556
N9 Cd1 C56 94.42(13) 3_557 2_556
O4 Cd1 C56 26.96(12) 2_556 2_556
C60 N14 C61 145(2) . .
C60 N14 C62 110.0(15) . .
C61 N14 C62 104.3(14) . .
N14 C61 H61A 109.5 . .
N14 C61 H61B 109.5 . .
H61A C61 H61B 109.5 . .
N14 C61 H61C 109.5 . .
H61A C61 H61C 109.5 . .
H61B C61 H61C 109.5 . .
N14 C60 H60A 109.5 . .
N14 C60 H60B 109.5 . .
H60A C60 H60B 109.5 . .
N14 C60 H60C 109.5 . .
H60A C60 H60C 109.5 . .
H60B C60 H60C 109.5 . .
O14 C62 N14 113.2(18) . .
O14 C62 H62 123.4 . .
N14 C62 H62 123.4 . .

loop_
_geom_bond_atom_site_label_1
_geom_bond_atom_site_label_2
_geom_bond_distance
_geom_bond_site_symmetry_2
C1 C6 1.382(6) .
C1 C2 1.394(6) .
C1 C37 1.510(6) .
C2 O12 1.394(5) .
C2 C3 1.397(6) .
C3 C4 1.380(6) .
C3 C35 1.528(6) .
C4 C5 1.382(5) .
C4 H4 0.9300 .
C5 C6 1.403(6) .
C5 C26 1.519(6) .
C6 O5 1.388(4) .
C7 C12 1.383(5) .
C7 C8 1.397(5) .
C7 C38 1.511(5) .
C8 C9 1.393(5) .
C8 O6 1.396(4) .
C9 C10 1.393(5) .
C9 C26 1.515(5) .
C10 C11 1.383(5) .
C10 H10 0.9300 .
C11 C12 1.382(5) .
C11 C29 1.530(5) .
C12 O7 1.398(4) .
C13 C18 1.387(6) .
C13 C14 1.391(6) .
C13 C39 1.509(6) .
C14 O8 1.384(5) .
C14 C15 1.401(5) .
C15 C16 1.391(5) .
C15 C29 1.533(6) .
C16 C17 1.378(6) .
C16 H16 0.9300 .
C17 C18 1.388(6) .
C17 C32 1.530(6) .
C18 O9 1.390(5) .
C19 C24 1.392(7) .
C19 C20 1.393(7) .
C19 C40 1.506(7) .
C20 C21 1.381(7) .
C20 O10 1.391(6) .
C21 C22 1.396(6) .
C21 C32 1.518(7) .
C22 C23 1.391(7) .
C22 H22 0.9300 .
C23 C24 1.404(7) .
C23 C35 1.519(7) .
C24 O11 1.399(6) .
C25 O6 1.406(5) .
C25 O5 1.424(5) .
C25 H25A 0.9700 .
C25 H25B 0.9700 .
C26 C27 1.533(6) .
C27 H27A 0.9600 .
C27 H27B 0.9600 .
C27 H27C 0.9600 .
C28 O7 1.411(5) .
C28 O8 1.429(4) .
C28 H28A 0.9700 .
C28 H28B 0.9700 .
C29 C30 1.522(5) .
C30 H30A 0.9600 .
C30 H30B 0.9600 .
C30 H30C 0.9600 .
C31 O9 1.407(6) .
C31 O10 1.425(6) .
C31 H31A 0.9700 .
C31 H31B 0.9700 .
C32 C33 1.528(7) .
C33 H33A 0.9600 .
C33 H33B 0.9600 .
C33 H33C 0.9600 .
C34 O11 1.415(6) .
C34 O12 1.429(6) .
C34 H34A 0.9700 .
C34 H34B 0.9700 .
C35 C36 1.531(6) .
C36 H36A 0.9600 .
C36 H36B 0.9600 .
C36 H36C 0.9600 .
C37 N1 1.451(5) .
C37 H37A 0.9700 .
C37 H37B 0.9700 .
C38 N4 1.456(5) .
C38 H38A 0.9700 .
C38 H38B 0.9700 .
C39 N7 1.471(5) .
C39 H39A 0.9700 .
C39 H39B 0.9700 .
C40 N10 1.470(8) .
C40 H40A 0.9700 .
C40 H40B 0.9700 .
C41 N2 1.304(6) .
C41 N3 1.336(6) .
C41 H41 0.9300 .
C42 N3 1.315(6) .
C42 N1 1.320(5) .
C42 H42 0.9300 .
C43 N5 1.312(6) .
C43 N6 1.351(6) .
C43 H43 0.9300 .
C44 N6 1.313(5) .
C44 N4 1.321(5) .
C44 H44 0.9300 .
C45 N8 1.328(7) .
C45 N9 1.337(7) .
C45 H45 0.9300 .
C46 N9 1.307(6) .
C46 N7 1.315(6) .
C46 H46 0.9300 .
C47 N12 1.339(15) .
C47 N11 1.344(15) .
C47 H47 0.9300 .
C48 N12 1.304(10) .
C48 N10 1.317(9) .
C48 H48 0.9300 .
C49 O1 1.238(7) .
C49 O2 1.241(6) .
C49 C50 1.531(7) .
C50 C51 1.372(7) .
C50 C55 1.379(6) .
C51 C52 1.369(8) .
C51 H51 0.9300 .
C52 C53 1.381(7) .
C52 H52 0.9300 .
C53 C54 1.398(6) .
C53 H53 0.9300 .
C54 C55 1.370(6) .
C54 C56 1.502(6) .
C55 H55 0.9300 .
C56 O4 1.246(5) .
C56 O3 1.253(5) .
C56 Cd1 2.743(4) 2_546
C57 N13 1.437(9) .
C57 H57A 0.9600 .
C57 H57B 0.9600 .
C57 H57C 0.9600 .
C58 N13 1.430(13) .
C58 H58A 0.9600 .
C58 H58B 0.9600 .
C58 H58C 0.9600 .
C59 O13 1.228(12) .
C59 N13 1.283(11) .
C59 H59 0.9300 .
N1 N2 1.350(5) .
N3 Cd1 2.340(4) .
N4 N5 1.354(5) .
N6 Cd1 2.302(3) .
N7 N8 1.351(6) .
N9 Cd1 2.351(4) 3_557
N10 N11 1.329(10) .
O1 Cd1 2.247(3) .
O3 Cd1 2.293(3) 2_546
O4 Cd1 2.516(3) 2_546
Cd1 O3 2.293(3) 2_556
Cd1 N9 2.351(4) 3_557
Cd1 O4 2.516(3) 2_556
Cd1 C56 2.743(5) 2_556
N14 C60 1.26(2) .
N14 C61 1.36(2) .
N14 C62 1.75(2) .
O14 C62 1.14(2) .
C61 H61A 0.9600 .
C61 H61B 0.9600 .
C61 H61C 0.9600 .
C60 H60A 0.9600 .
C60 H60B 0.9600 .
C60 H60C 0.9600 .
C62 H62 0.9300 .

loop_
_geom_torsion_atom_site_label_1
_geom_torsion_atom_site_label_2
_geom_torsion_atom_site_label_3
_geom_torsion_atom_site_label_4
_geom_torsion
_geom_torsion_site_symmetry_4
C6 C1 C2 O12 -179.5(4) .
C37 C1 C2 O12 1.4(6) .
C6 C1 C2 C3 3.1(6) .
C37 C1 C2 C3 -176.0(4) .
O12 C2 C3 C4 -178.6(4) .
C1 C2 C3 C4 -1.2(6) .
O12 C2 C3 C35 4.0(6) .
C1 C2 C3 C35 -178.6(4) .
C2 C3 C4 C5 0.2(6) .
C35 C3 C4 C5 177.5(4) .
C3 C4 C5 C6 -1.1(6) .
C3 C4 C5 C26 -178.0(4) .
C2 C1 C6 O5 -179.0(3) .
C37 C1 C6 O5 0.1(5) .
C2 C1 C6 C5 -4.1(6) .
C37 C1 C6 C5 175.0(4) .
C4 C5 C6 C1 3.1(5) .
C26 C5 C6 C1 -179.9(3) .
C4 C5 C6 O5 177.8(3) .
C26 C5 C6 O5 -5.2(5) .
C12 C7 C8 C9 2.5(5) .
C38 C7 C8 C9 -173.6(3) .
C12 C7 C8 O6 179.5(3) .
C38 C7 C8 O6 3.4(5) .
O6 C8 C9 C10 -178.2(3) .
C7 C8 C9 C10 -1.3(5) .
O6 C8 C9 C26 5.2(5) .
C7 C8 C9 C26 -177.9(3) .
C8 C9 C10 C11 -0.2(6) .
C26 C9 C10 C11 176.3(4) .
C9 C10 C11 C12 0.4(6) .
C9 C10 C11 C29 -179.0(3) .
C10 C11 C12 C7 1.0(5) .
C29 C11 C12 C7 -179.7(3) .
C10 C11 C12 O7 178.9(3) .
C29 C11 C12 O7 -1.7(5) .
C8 C7 C12 C11 -2.4(5) .
C38 C7 C12 C11 173.7(3) .
C8 C7 C12 O7 179.6(3) .
C38 C7 C12 O7 -4.3(5) .
C18 C13 C14 O8 177.8(3) .
C39 C13 C14 O8 1.2(5) .
C18 C13 C14 C15 3.3(6) .
C39 C13 C14 C15 -173.4(3) .
O8 C14 C15 C16 -177.3(3) .
C13 C14 C15 C16 -3.0(5) .
O8 C14 C15 C29 2.7(5) .
C13 C14 C15 C29 177.1(3) .
C14 C15 C16 C17 0.8(6) .
C29 C15 C16 C17 -179.2(4) .
C15 C16 C17 C18 1.0(6) .
C15 C16 C17 C32 -176.1(4) .
C14 C13 C18 C17 -1.4(6) .
C39 C13 C18 C17 175.2(4) .
C14 C13 C18 O9 -177.7(4) .
C39 C13 C18 O9 -1.1(6) .
C16 C17 C18 C13 -0.7(6) .
C32 C17 C18 C13 176.5(4) .
C16 C17 C18 O9 175.5(4) .
C32 C17 C18 O9 -7.3(6) .
C24 C19 C20 C21 0.3(7) .
C40 C19 C20 C21 -176.9(4) .
C24 C19 C20 O10 175.9(4) .
C40 C19 C20 O10 -1.4(7) .
O10 C20 C21 C22 -175.3(4) .
C19 C20 C21 C22 0.1(6) .
O10 C20 C21 C32 8.7(6) .
C19 C20 C21 C32 -175.9(4) .
C20 C21 C22 C23 0.8(6) .
C32 C21 C22 C23 176.7(4) .
C21 C22 C23 C24 -2.0(6) .
C21 C22 C23 C35 -179.0(4) .
C20 C19 C24 O11 -175.6(4) .
C40 C19 C24 O11 1.7(6) .
C20 C19 C24 C23 -1.6(6) .
C40 C19 C24 C23 175.7(4) .
C22 C23 C24 C19 2.4(6) .
C35 C23 C24 C19 179.5(4) .
C22 C23 C24 O11 176.2(4) .
C35 C23 C24 O11 -6.7(6) .
C8 C9 C26 C5 85.9(4) .
C10 C9 C26 C5 -90.5(4) .
C8 C9 C26 C27 -148.1(4) .
C10 C9 C26 C27 35.5(5) .
C4 C5 C26 C9 92.0(4) .
C6 C5 C26 C9 -84.8(4) .
C4 C5 C26 C27 -34.1(5) .
C6 C5 C26 C27 149.1(4) .
C12 C11 C29 C30 146.2(4) .
C10 C11 C29 C30 -34.5(5) .
C12 C11 C29 C15 -88.1(4) .
C10 C11 C29 C15 91.2(4) .
C16 C15 C29 C30 32.1(5) .
C14 C15 C29 C30 -147.9(3) .
C16 C15 C29 C11 -93.6(4) .
C14 C15 C29 C11 86.4(4) .
C20 C21 C32 C33 -150.5(4) .
C22 C21 C32 C33 33.7(6) .
C20 C21 C32 C17 83.3(5) .
C22 C21 C32 C17 -92.5(5) .
C16 C17 C32 C21 91.7(5) .
C18 C17 C32 C21 -85.4(5) .
C16 C17 C32 C33 -35.1(6) .
C18 C17 C32 C33 147.8(4) .
C22 C23 C35 C3 93.3(5) .
C24 C23 C35 C3 -83.6(5) .
C22 C23 C35 C36 -32.2(5) .
C24 C23 C35 C36 151.0(4) .
C4 C3 C35 C23 -90.8(5) .
C2 C3 C35 C23 86.5(5) .
C4 C3 C35 C36 35.4(6) .
C2 C3 C35 C36 -147.3(4) .
C6 C1 C37 N1 74.2(5) .
C2 C1 C37 N1 -106.7(5) .
C12 C7 C38 N4 103.6(4) .
C8 C7 C38 N4 -80.4(4) .
C18 C13 C39 N7 111.5(4) .
C14 C13 C39 N7 -72.0(5) .
C24 C19 C40 N10 77.2(6) .
C20 C19 C40 N10 -105.6(6) .
O1 C49 C50 C51 179.9(5) .
O2 C49 C50 C51 3.1(7) .
O1 C49 C50 C55 2.3(7) .
O2 C49 C50 C55 -174.6(5) .
C55 C50 C51 C52 1.2(8) .
C49 C50 C51 C52 -176.4(5) .
C50 C51 C52 C53 0.4(9) .
C51 C52 C53 C54 -1.5(8) .
C52 C53 C54 C55 0.9(7) .
C52 C53 C54 C56 179.5(4) .
C53 C54 C55 C50 0.8(6) .
C56 C54 C55 C50 -177.9(4) .
C51 C50 C55 C54 -1.8(7) .
C49 C50 C55 C54 175.9(4) .
C55 C54 C56 O4 -179.9(4) .
C53 C54 C56 O4 1.4(6) .
C55 C54 C56 O3 0.9(6) .
C53 C54 C56 O3 -177.7(4) .
C55 C54 C56 Cd1 29(3) 2_546
C53 C54 C56 Cd1 -150(2) 2_546
N3 C42 N1 N2 -0.6(5) .
N3 C42 N1 C37 -179.6(4) .
C1 C37 N1 C42 -122.4(5) .
C1 C37 N1 N2 58.7(6) .
N3 C41 N2 N1 -0.3(7) .
C42 N1 N2 C41 0.6(6) .
C37 N1 N2 C41 179.7(4) .
N1 C42 N3 C41 0.4(5) .
N1 C42 N3 Cd1 -164.9(3) .
N2 C41 N3 C42 -0.1(7) .
N2 C41 N3 Cd1 165.0(4) .
N6 C44 N4 N5 0.5(5) .
N6 C44 N4 C38 176.8(4) .
C7 C38 N4 C44 129.6(4) .
C7 C38 N4 N5 -54.6(5) .
N6 C43 N5 N4 0.3(5) .
C44 N4 N5 C43 -0.5(5) .
C38 N4 N5 C43 -177.1(4) .
N4 C44 N6 C43 -0.3(5) .
N4 C44 N6 Cd1 152.5(3) .
N5 C43 N6 C44 0.0(6) .
N5 C43 N6 Cd1 -152.5(3) .
N9 C46 N7 N8 -0.2(6) .
N9 C46 N7 C39 179.4(4) .
C13 C39 N7 C46 123.1(5) .
C13 C39 N7 N8 -57.4(6) .
N9 C45 N8 N7 1.3(7) .
C46 N7 N8 C45 -0.7(6) .
C39 N7 N8 C45 179.7(4) .
N7 C46 N9 C45 1.0(6) .
N7 C46 N9 Cd1 179.2(3) 3_557
N8 C45 N9 C46 -1.5(6) .
N8 C45 N9 Cd1 -179.2(4) 3_557
N12 C48 N10 N11 0.6(11) .
N12 C48 N10 C40 176.4(7) .
C19 C40 N10 C48 42.3(10) .
C19 C40 N10 N11 -142.5(8) .
C48 N10 N11 C47 -3.1(13) .
C40 N10 N11 C47 -179.4(9) .
N12 C47 N11 N10 4.8(15) .
N10 C48 N12 C47 2.3(12) .
N11 C47 N12 C48 -4.3(15) .
O13 C59 N13 C58 -7.6(16) .
O13 C59 N13 C57 -178.1(10) .
O2 C49 O1 Cd1 18.0(7) .
C50 C49 O1 Cd1 -158.6(3) .
O4 C56 O3 Cd1 -3.4(5) 2_546
C54 C56 O3 Cd1 175.8(3) 2_546
O3 C56 O4 Cd1 3.0(4) 2_546
C54 C56 O4 Cd1 -176.1(4) 2_546
C1 C6 O5 C25 -104.7(4) .
C5 C6 O5 C25 80.4(5) .
O6 C25 O5 C6 -91.2(4) .
C9 C8 O6 C25 -82.8(4) .
C7 C8 O6 C25 100.2(4) .
O5 C25 O6 C8 92.5(4) .
C11 C12 O7 C28 81.4(4) .
C7 C12 O7 C28 -100.5(4) .
O8 C28 O7 C12 -94.8(4) .
C13 C14 O8 C28 107.5(4) .
C15 C14 O8 C28 -78.0(4) .
O7 C28 O8 C14 91.7(4) .
C13 C18 O9 C31 -98.2(5) .
C17 C18 O9 C31 85.4(5) .
O10 C31 O9 C18 -90.5(5) .
C21 C20 O10 C31 -83.4(6) .
C19 C20 O10 C31 101.0(5) .
O9 C31 O10 C20 88.7(5) .
C19 C24 O11 C34 -104.9(5) .
C23 C24 O11 C34 81.0(5) .
O12 C34 O11 C24 -90.8(5) .
C1 C2 O12 C34 99.2(5) .
C3 C2 O12 C34 -83.3(5) .
O11 C34 O12 C2 93.4(5) .
C49 O1 Cd1 O3 -7.0(4) 2_556
C49 O1 Cd1 N6 173.5(3) .
C49 O1 Cd1 N3 -98.8(3) .
C49 O1 Cd1 N9 73.5(3) 3_557
C49 O1 Cd1 O4 -121.9(6) 2_556
C49 O1 Cd1 C56 -24.9(6) 2_556
C44 N6 Cd1 O1 -1.1(4) .
C43 N6 Cd1 O1 145.7(4) .
C44 N6 Cd1 O3 179.4(3) 2_556
C43 N6 Cd1 O3 -33.8(5) 2_556
C44 N6 Cd1 N3 -90.0(4) .
C43 N6 Cd1 N3 56.8(4) .
C44 N6 Cd1 N9 87.3(4) 3_557
C43 N6 Cd1 N9 -125.9(4) 3_557
C44 N6 Cd1 O4 -170.3(4) 2_556
C43 N6 Cd1 O4 -23.5(4) 2_556
C44 N6 Cd1 C56 -173.5(3) 2_556
C43 N6 Cd1 C56 -26.7(4) 2_556
C42 N3 Cd1 O1 10.5(4) .
C41 N3 Cd1 O1 -151.1(5) .
C42 N3 Cd1 O3 -121.5(4) 2_556
C41 N3 Cd1 O3 76.9(5) 2_556
C42 N3 Cd1 N6 99.1(4) .
C41 N3 Cd1 N6 -62.5(5) .
C42 N3 Cd1 N9 -61.8(11) 3_557
C41 N3 Cd1 N9 136.5(9) 3_557
C42 N3 Cd1 O4 -174.3(4) 2_556
C41 N3 Cd1 O4 24.1(5) 2_556
C42 N3 Cd1 C56 -147.5(4) 2_556
C41 N3 Cd1 C56 50.9(5) 2_556
C60 N14 C62 O14 -13(3) .
C61 N14 C62 O14 174(2) .
